data_9012687
loop_
_publ_author_name
'Voronkov, A. A.'
'Shumyatskaya, N. G.'
'Pyatenko, Y. A.'

_publ_section_title
;
 Crystal structure of a new natural modification of Na2Zr[Si2O7]
;
_journal_name_full 'Journal of Structural Chemistry'
_journal_page_first 866
_journal_page_last 867
_journal_paper_doi 10.1007/BF00743401
_journal_volume 11
_journal_year 1970
_chemical_compound_source Synthetic
_chemical_formula_sum 'Na2 O7 Si2 Zr'
_chemical_name_mineral Parakeldyshite
_space_group_IT_number 2
_symmetry_space_group_name_Hall '-P 1'
_symmetry_space_group_name_H-M 'P -1'
_cell_angle_alpha 92.75
_cell_angle_beta 94.25
_cell_angle_gamma 72.33
_cell_length_a 6.66
_cell_length_b 8.83
_cell_length_c 5.42
_cell_formula_units_Z 2
_cell_volume 302.756
_database_code_amcsd 0014056
_exptl_crystal_density_diffrn 3.350
_cod_original_formula_sum 'Na2 Zr Si2 O7'
_cod_database_code 9012687

loop_
_space_group_symop_operation_xyz
x,y,z
-x,-y,-z

loop_
_atom_site_label
_atom_site_fract_x
_atom_site_fract_y
_atom_site_fract_z
Na1 0.87400 0.09900 0.26400
Na2 0.29900 0.49200 0.73800
Zr 0.28900 0.27100 0.22000
Si1 0.64200 0.14600 0.77200
Si2 0.93500 0.33600 0.68900
O1 0.29600 0.03700 0.17600
O2 0.88400 0.16900 0.74500
O3 0.49700 0.20600 0.52400
O4 0.55700 0.25200 0.02300
O5 0.00200 0.31600 0.39500
O6 0.12300 0.34000 0.88600
O7 0.30000 0.52000 0.23000

loop_
_cod_related_entry_id
_cod_related_entry_database
_cod_related_entry_code
1 AMCSD 0014056
